data_1558006
loop_
_publ_author_name
'Aitken, R. Alan'
'Fotherby, Fiona M.'
'Slawin, Alexandra M. Z.'

_publ_section_title
;
 2,6-exo-8,12-exo-10-Butyl-13-oxa-3,5-dithia-10-azatetracyclo[5.5.1.02,6.08,12]tridecane-9,11-dione
;
_journal_issue 2
_journal_name_full Molbank
_journal_page_first M1123
_journal_paper_doi 10.3390/M1123
_journal_volume 2020
_journal_year 2020
_chemical_formula_moiety 'C13 H17 N O3 S2'
_chemical_formula_sum 'C13 H17 N O3 S2'
_chemical_formula_weight 299.40
_space_group_crystal_system monoclinic
_space_group_IT_number 14
_space_group_name_Hall '-P 2yn'
_space_group_name_H-M_alt 'P 1 21/n 1'
_atom_sites_solution_hydrogens geom
_atom_sites_solution_primary direct
_atom_sites_solution_secondary difmap
_audit_creation_date 2020-03-07
_audit_creation_method 'by CrystalStructure 4.3'
_cell_angle_alpha 90.0000
_cell_angle_beta 92.369(5)
_cell_angle_gamma 90.0000
_cell_formula_units_Z 4
_cell_length_a 4.7803(2)
_cell_length_b 25.1943(14)
_cell_length_c 11.4340(6)
_cell_measurement_reflns_used 5269
_cell_measurement_temperature 173
_cell_measurement_theta_max 67.90
_cell_measurement_theta_min 4.27
_cell_volume 1375.89(12)
_computing_cell_refinement 'CrysAlisPro 1.171.40.14a (Rigaku OD, 2018)'
_computing_data_collection 'CrysAlisPro 1.171.40.14a (Rigaku OD, 2018)'
_computing_data_reduction 'CrysAlisPro 1.171.40.14a (Rigaku OD, 2018)'
_computing_molecular_graphics 'CrystalStructure 4.3'
_computing_publication_material 'CrystalStructure 4.3 (Rigaku, 2018)'
_computing_structure_refinement 'SHELXL Version 2018/3 (Sheldrick, 2008)'
_computing_structure_solution 'SHELXT Version 2018/2 (Sheldrick, 2014)'
_diffrn_ambient_temperature 173
_diffrn_detector_area_resol_mean 5.811
_diffrn_measured_fraction_theta_full 0.998
_diffrn_measured_fraction_theta_max 0.989
_diffrn_measurement_device_type 'Rigaku XtaLAB P100'
_diffrn_measurement_method \w
_diffrn_radiation_type 'Cu K\a'
_diffrn_radiation_wavelength 1.54184
_diffrn_reflns_av_R_equivalents 0.0529
_diffrn_reflns_av_unetI/netI 0.0351
_diffrn_reflns_Laue_measured_fraction_full 0.998
_diffrn_reflns_Laue_measured_fraction_max 0.989
_diffrn_reflns_limit_h_max 5
_diffrn_reflns_limit_h_min -3
_diffrn_reflns_limit_k_max 29
_diffrn_reflns_limit_k_min -29
_diffrn_reflns_limit_l_max 13
_diffrn_reflns_limit_l_min -13
_diffrn_reflns_number 14336
_diffrn_reflns_point_group_measured_fraction_full 0.998
_diffrn_reflns_point_group_measured_fraction_max 0.989
_diffrn_reflns_theta_full 67.684
_diffrn_reflns_theta_max 68.759
_diffrn_reflns_theta_min 3.509
_diffrn_standards_number 0
_exptl_absorpt_coefficient_mu 3.548
_exptl_absorpt_correction_T_max 0.965
_exptl_absorpt_correction_T_min 0.655
_exptl_absorpt_correction_type multi-scan
_exptl_absorpt_process_details
;
CrysAlisPro 1.171.40.14a (Rigaku Oxford Diffraction, 2018)
Empirical absorption correction using spherical harmonics,
 implemented in SCALE3 ABSPACK scaling algorithm.
;
_exptl_crystal_colour colourless
_exptl_crystal_density_diffrn 1.445
_exptl_crystal_density_method 'not measured'
_exptl_crystal_description plate
_exptl_crystal_F_000 632.00
_exptl_crystal_size_max 0.050
_exptl_crystal_size_mid 0.050
_exptl_crystal_size_min 0.010
_refine_diff_density_max 0.46
_refine_diff_density_min -0.31
_refine_ls_extinction_method none
_refine_ls_goodness_of_fit_ref 1.061
_refine_ls_hydrogen_treatment constr
_refine_ls_number_parameters 173
_refine_ls_number_reflns 2521
_refine_ls_number_restraints 0
_refine_ls_R_factor_all 0.0556
_refine_ls_R_factor_gt 0.0463
_refine_ls_shift/su_max 0.001
_refine_ls_structure_factor_coef Fsqd
_refine_ls_weighting_details 'w = 1/[\s^2^(Fo^2^)+(0.0878P)^2^+0.4033P] where P=(Fo^2^+2Fc^2^)/3'
_refine_ls_weighting_scheme calc
_refine_ls_wR_factor_gt 0.1332
_refine_ls_wR_factor_ref 0.1406
_reflns_Friedel_coverage 0.000
_reflns_number_gt 2059
_reflns_number_total 2521
_reflns_threshold_expression F^2^>2.0\s(F^2^)
_cod_data_source_file s5.cif
_cod_data_source_block 1
_cod_database_code 1558006

loop_
_space_group_symop_id
_space_group_symop_operation_xyz
1 +X,+Y,+Z
2 1/2-X,1/2+Y,1/2-Z
3 -X,-Y,-Z
4 -1/2+X,-1/2-Y,-1/2+Z

loop_
_atom_site_label
_atom_site_type_symbol
_atom_site_fract_x
_atom_site_fract_y
_atom_site_fract_z
_atom_site_U_iso_or_equiv
_atom_site_adp_type
_atom_site_occupancy
_atom_site_site_symmetry_order
_atom_site_calc_flag
_atom_site_refinement_flags_posn
_atom_site_refinement_flags_adp
_atom_site_refinement_flags_occupancy
_atom_site_disorder_assembly
_atom_site_disorder_group
S6 S 0.40295(15) 0.92144(3) 0.44261(6) 0.0522(2) Uani 1 1 d . . . . .
S8 S 0.44891(16) 0.92071(3) 0.69601(6) 0.0527(2) Uani 1 1 d . . . . .
O2 O 0.3216(4) 0.69506(8) 0.36299(15) 0.0535(5) Uani 1 1 d . . . . .
O4 O 0.1607(3) 0.81308(7) 0.56225(14) 0.0404(4) Uani 1 1 d . . . . .
O12 O 0.2560(5) 0.69926(8) 0.75811(16) 0.0576(5) Uani 1 1 d . . . . .
N1 N 0.2541(4) 0.68726(8) 0.55934(17) 0.0415(5) Uani 1 1 d . . . . .
C2 C 0.3614(5) 0.71106(10) 0.4623(2) 0.0398(5) Uani 1 1 d . . . . .
C3 C 0.5259(5) 0.75984(9) 0.50138(19) 0.0360(5) Uani 1 1 d . . . . .
H3 H 0.720520 0.760268 0.472533 0.043 Uiso 1 1 calc R U . . .
C4 C 0.3601(5) 0.81109(9) 0.4703(2) 0.0379(5) Uani 1 1 d . . . . .
H4 H 0.272509 0.811339 0.389382 0.046 Uiso 1 1 calc R U . . .
C5 C 0.5468(5) 0.85919(9) 0.4986(2) 0.0389(5) Uani 1 1 d . . . . .
H5 H 0.737847 0.853348 0.468540 0.047 Uiso 1 1 calc R U . . .
C7 C 0.2273(6) 0.94103(11) 0.5727(2) 0.0523(7) Uani 1 1 d . . . . .
H7A H 0.199123 0.979957 0.573723 0.063 Uiso 1 1 calc R U . . .
H7B H 0.042190 0.923528 0.575203 0.063 Uiso 1 1 calc R U . . .
C9 C 0.5593(5) 0.85823(10) 0.6349(2) 0.0394(5) Uani 1 1 d . . . . .
H9 H 0.754211 0.849817 0.664303 0.047 Uiso 1 1 calc R U . . .
C10 C 0.3650(5) 0.81127(9) 0.6595(2) 0.0383(5) Uani 1 1 d . . . . .
H10 H 0.280955 0.812690 0.738072 0.046 Uiso 1 1 calc R U . . .
C11 C 0.5185(5) 0.75914(9) 0.63534(18) 0.0370(5) Uani 1 1 d . . . . .
H11 H 0.708553 0.757064 0.674996 0.044 Uiso 1 1 calc R U . . .
C12 C 0.3327(5) 0.71266(10) 0.6630(2) 0.0416(5) Uani 1 1 d . . . . .
C13 C 0.0660(6) 0.64108(11) 0.5496(3) 0.0528(7) Uani 1 1 d . . . . .
H13A H -0.052973 0.644321 0.476957 0.063 Uiso 1 1 calc R U . . .
H13B H -0.058663 0.641083 0.616586 0.063 Uiso 1 1 calc R U . . .
C14 C 0.2229(7) 0.58888(11) 0.5475(2) 0.0535(7) Uani 1 1 d . . . . .
H14A H 0.365747 0.590912 0.487414 0.064 Uiso 1 1 calc R U . . .
H14B H 0.089784 0.560326 0.524036 0.064 Uiso 1 1 calc R U . . .
C15 C 0.3666(7) 0.57412(11) 0.6643(3) 0.0577(7) Uani 1 1 d . . . . .
H15A H 0.504104 0.602071 0.686772 0.069 Uiso 1 1 calc R U . . .
H15B H 0.224916 0.572952 0.724966 0.069 Uiso 1 1 calc R U . . .
C16 C 0.5156(7) 0.52112(13) 0.6614(3) 0.0680(8) Uani 1 1 d . . . . .
H16A H 0.658796 0.522177 0.602533 0.082 Uiso 1 1 calc R U . . .
H16B H 0.379905 0.493074 0.641365 0.082 Uiso 1 1 calc R U . . .
H16C H 0.604606 0.513809 0.738480 0.082 Uiso 1 1 calc R U . . .

loop_
_atom_site_aniso_label
_atom_site_aniso_U_11
_atom_site_aniso_U_22
_atom_site_aniso_U_33
_atom_site_aniso_U_23
_atom_site_aniso_U_13
_atom_site_aniso_U_12
S6 0.0602(4) 0.0508(4) 0.0453(4) 0.0084(3) -0.0028(3) 0.0033(3)
S8 0.0634(5) 0.0497(4) 0.0450(4) -0.0072(3) 0.0020(3) 0.0041(3)
O2 0.0709(12) 0.0593(11) 0.0296(9) -0.0031(7) -0.0062(8) -0.0036(9)
O4 0.0322(8) 0.0545(10) 0.0345(9) 0.0010(7) 0.0013(6) 0.0036(7)
O12 0.0829(14) 0.0561(11) 0.0350(10) 0.0023(8) 0.0187(9) -0.0022(10)
N1 0.0432(11) 0.0475(12) 0.0338(10) 0.0004(8) 0.0024(8) -0.0029(9)
C2 0.0400(12) 0.0507(14) 0.0286(11) -0.0007(10) -0.0019(9) 0.0034(10)
C3 0.0346(11) 0.0493(13) 0.0243(10) -0.0013(9) 0.0025(8) 0.0029(9)
C4 0.0358(12) 0.0509(14) 0.0269(11) 0.0017(9) -0.0013(9) 0.0025(10)
C5 0.0366(12) 0.0483(13) 0.0316(11) 0.0030(9) -0.0001(9) 0.0018(10)
C7 0.0504(15) 0.0488(15) 0.0578(17) 0.0013(12) 0.0019(12) 0.0055(12)
C9 0.0377(12) 0.0490(13) 0.0314(12) -0.0035(9) 0.0003(9) 0.0031(10)
C10 0.0390(12) 0.0511(14) 0.0250(11) -0.0008(9) 0.0035(9) 0.0029(10)
C11 0.0375(12) 0.0494(13) 0.0241(11) 0.0007(9) 0.0000(8) 0.0027(10)
C12 0.0475(13) 0.0500(14) 0.0276(12) 0.0003(10) 0.0064(10) 0.0042(11)
C13 0.0493(15) 0.0578(16) 0.0516(15) 0.0005(12) 0.0042(12) -0.0078(12)
C14 0.0598(16) 0.0526(15) 0.0482(15) -0.0028(12) 0.0030(12) -0.0078(13)
C15 0.0708(19) 0.0560(17) 0.0467(15) 0.0018(12) 0.0057(14) -0.0001(14)
C16 0.084(2) 0.0608(19) 0.0588(18) 0.0046(14) 0.0014(16) 0.0008(16)

loop_
_atom_type_symbol
_atom_type_description
_atom_type_scat_dispersion_real
_atom_type_scat_dispersion_imag
_atom_type_scat_source
C C 0.0181 0.0091
;
International Tables for Crystallography
(Vol. C, Tables 4.2.6.8 and 6.1.1.4)
;
H H 0.0000 0.0000
;
International Tables for Crystallography
(Vol. C, Table 6.1.1.4)
;
N N 0.0311 0.0180
;
International Tables for Crystallography
(Vol. C, Tables 4.2.6.8 and 6.1.1.4)
;
O O 0.0492 0.0322
;
International Tables for Crystallography
(Vol. C, Tables 4.2.6.8 and 6.1.1.4)
;
S S 0.3331 0.5567
;
International Tables for Crystallography
(Vol. C, Tables 4.2.6.8 and 6.1.1.4)
;

loop_
_geom_angle_atom_site_label_1
_geom_angle_atom_site_label_2
_geom_angle_atom_site_label_3
_geom_angle
_geom_angle_site_symmetry_1
_geom_angle_site_symmetry_3
_geom_angle_publ_flag
C7 S6 C5 97.34(12) . . ?
C7 S8 C9 96.69(12) . . ?
C4 O4 C10 96.47(16) . . ?
C2 N1 C12 113.0(2) . . ?
C2 N1 C13 122.0(2) . . ?
C12 N1 C13 125.0(2) . . ?
O2 C2 N1 124.0(2) . . ?
O2 C2 C3 127.2(2) . . ?
N1 C2 C3 108.76(19) . . ?
C2 C3 C11 104.56(18) . . ?
C2 C3 C4 110.74(19) . . ?
C11 C3 C4 101.88(17) . . ?
C2 C3 H3 112.9 . . ?
C11 C3 H3 112.9 . . ?
C4 C3 H3 112.9 . . ?
O4 C4 C5 102.39(18) . . ?
O4 C4 C3 102.03(17) . . ?
C5 C4 C3 108.86(19) . . ?
O4 C4 H4 114.1 . . ?
C5 C4 H4 114.1 . . ?
C3 C4 H4 114.1 . . ?
C4 C5 C9 101.35(18) . . ?
C4 C5 S6 113.57(16) . . ?
C9 C5 S6 111.35(16) . . ?
C4 C5 H5 110.1 . . ?
C9 C5 H5 110.1 . . ?
S6 C5 H5 110.1 . . ?
S8 C7 S6 106.74(14) . . ?
S8 C7 H7A 110.4 . . ?
S6 C7 H7A 110.4 . . ?
S8 C7 H7B 110.4 . . ?
S6 C7 H7B 110.4 . . ?
H7A C7 H7B 108.6 . . ?
C10 C9 C5 101.33(18) . . ?
C10 C9 S8 114.24(16) . . ?
C5 C9 S8 111.91(16) . . ?
C10 C9 H9 109.7 . . ?
C5 C9 H9 109.7 . . ?
S8 C9 H9 109.7 . . ?
O4 C10 C11 101.59(17) . . ?
O4 C10 C9 103.20(17) . . ?
C11 C10 C9 109.18(19) . . ?
O4 C10 H10 113.9 . . ?
C11 C10 H10 113.9 . . ?
C9 C10 H10 113.9 . . ?
C12 C11 C3 104.83(18) . . ?
C12 C11 C10 109.64(19) . . ?
C3 C11 C10 101.58(17) . . ?
C12 C11 H11 113.3 . . ?
C3 C11 H11 113.3 . . ?
C10 C11 H11 113.3 . . ?
O12 C12 N1 123.9(2) . . ?
O12 C12 C11 127.4(2) . . ?
N1 C12 C11 108.68(19) . . ?
N1 C13 C14 112.7(2) . . ?
N1 C13 H13A 109.0 . . ?
C14 C13 H13A 109.0 . . ?
N1 C13 H13B 109.0 . . ?
C14 C13 H13B 109.0 . . ?
H13A C13 H13B 107.8 . . ?
C13 C14 C15 113.9(2) . . ?
C13 C14 H14A 108.8 . . ?
C15 C14 H14A 108.8 . . ?
C13 C14 H14B 108.8 . . ?
C15 C14 H14B 108.8 . . ?
H14A C14 H14B 107.7 . . ?
C16 C15 C14 113.1(3) . . ?
C16 C15 H15A 109.0 . . ?
C14 C15 H15A 109.0 . . ?
C16 C15 H15B 109.0 . . ?
C14 C15 H15B 109.0 . . ?
H15A C15 H15B 107.8 . . ?
C15 C16 H16A 109.5 . . ?
C15 C16 H16B 109.5 . . ?
H16A C16 H16B 109.5 . . ?
C15 C16 H16C 109.5 . . ?
H16A C16 H16C 109.5 . . ?
H16B C16 H16C 109.5 . . ?

loop_
_geom_bond_atom_site_label_1
_geom_bond_atom_site_label_2
_geom_bond_distance
_geom_bond_site_symmetry_2
_geom_bond_publ_flag
S6 C7 1.807(3) . ?
S6 C5 1.818(2) . ?
S8 C7 1.802(3) . ?
S8 C9 1.810(2) . ?
O2 C2 1.213(3) . ?
O4 C4 1.449(3) . ?
O4 C10 1.450(3) . ?
O12 C12 1.210(3) . ?
N1 C2 1.378(3) . ?
N1 C12 1.385(3) . ?
N1 C13 1.472(3) . ?
C2 C3 1.516(3) . ?
C3 C11 1.534(3) . ?
C3 C4 1.548(3) . ?
C3 H3 1.0000 . ?
C4 C5 1.531(3) . ?
C4 H4 1.0000 . ?
C5 C9 1.557(3) . ?
C5 H5 1.0000 . ?
C7 H7A 0.9900 . ?
C7 H7B 0.9900 . ?
C9 C10 1.537(3) . ?
C9 H9 1.0000 . ?
C10 C11 1.535(3) . ?
C10 H10 1.0000 . ?
C11 C12 1.511(3) . ?
C11 H11 1.0000 . ?
C13 C14 1.515(4) . ?
C13 H13A 0.9900 . ?
C13 H13B 0.9900 . ?
C14 C15 1.522(4) . ?
C14 H14A 0.9900 . ?
C14 H14B 0.9900 . ?
C15 C16 1.514(4) . ?
C15 H15A 0.9900 . ?
C15 H15B 0.9900 . ?
C16 H16A 0.9800 . ?
C16 H16B 0.9800 . ?
C16 H16C 0.9800 . ?

loop_
_geom_torsion_atom_site_label_1
_geom_torsion_atom_site_label_2
_geom_torsion_atom_site_label_3
_geom_torsion_atom_site_label_4
_geom_torsion
_geom_torsion_site_symmetry_1
_geom_torsion_site_symmetry_2
_geom_torsion_site_symmetry_3
_geom_torsion_site_symmetry_4
_geom_torsion_publ_flag
C12 N1 C2 O2 179.2(2) . . . . ?
C13 N1 C2 O2 -3.4(4) . . . . ?
C12 N1 C2 C3 -2.2(3) . . . . ?
C13 N1 C2 C3 175.3(2) . . . . ?
O2 C2 C3 C11 -177.4(2) . . . . ?
N1 C2 C3 C11 4.0(2) . . . . ?
O2 C2 C3 C4 73.6(3) . . . . ?
N1 C2 C3 C4 -105.0(2) . . . . ?
C10 O4 C4 C5 -56.96(19) . . . . ?
C10 O4 C4 C3 55.7(2) . . . . ?
C2 C3 C4 O4 78.6(2) . . . . ?
C11 C3 C4 O4 -32.2(2) . . . . ?
C2 C3 C4 C5 -173.67(18) . . . . ?
C11 C3 C4 C5 75.6(2) . . . . ?
O4 C4 C5 C9 36.6(2) . . . . ?
C3 C4 C5 C9 -70.9(2) . . . . ?
O4 C4 C5 S6 -82.88(19) . . . . ?
C3 C4 C5 S6 169.62(15) . . . . ?
C7 S6 C5 C4 93.30(19) . . . . ?
C7 S6 C5 C9 -20.35(19) . . . . ?
C9 S8 C7 S6 -38.72(16) . . . . ?
C5 S6 C7 S8 36.98(16) . . . . ?
C4 C5 C9 C10 -2.7(2) . . . . ?
S6 C5 C9 C10 118.38(17) . . . . ?
C4 C5 C9 S8 -124.84(17) . . . . ?
S6 C5 C9 S8 -3.7(2) . . . . ?
C7 S8 C9 C10 -88.34(18) . . . . ?
C7 S8 C9 C5 26.07(19) . . . . ?
C4 O4 C10 C11 -57.95(19) . . . . ?
C4 O4 C10 C9 55.2(2) . . . . ?
C5 C9 C10 O4 -32.0(2) . . . . ?
S8 C9 C10 O4 88.51(18) . . . . ?
C5 C9 C10 C11 75.5(2) . . . . ?
S8 C9 C10 C11 -164.02(15) . . . . ?
C2 C3 C11 C12 -4.2(2) . . . . ?
C4 C3 C11 C12 111.2(2) . . . . ?
C2 C3 C11 C10 -118.34(19) . . . . ?
C4 C3 C11 C10 -3.0(2) . . . . ?
O4 C10 C11 C12 -73.3(2) . . . . ?
C9 C10 C11 C12 178.18(17) . . . . ?
O4 C10 C11 C3 37.3(2) . . . . ?
C9 C10 C11 C3 -71.3(2) . . . . ?
C2 N1 C12 O12 177.9(2) . . . . ?
C13 N1 C12 O12 0.6(4) . . . . ?
C2 N1 C12 C11 -0.7(3) . . . . ?
C13 N1 C12 C11 -178.0(2) . . . . ?
C3 C11 C12 O12 -175.4(2) . . . . ?
C10 C11 C12 O12 -67.1(3) . . . . ?
C3 C11 C12 N1 3.1(3) . . . . ?
C10 C11 C12 N1 111.5(2) . . . . ?
C2 N1 C13 C14 87.1(3) . . . . ?
C12 N1 C13 C14 -95.8(3) . . . . ?
N1 C13 C14 C15 70.5(3) . . . . ?
C13 C14 C15 C16 178.4(3) . . . . ?
